data_7208673
loop_
_publ_author_name
'Andrzejewski, Micha\/l'
'Olejniczak, Anna'
'Katrusiak, Andrzej'

_publ_section_title
;
 Remote halogen switch of amine hydrophilicity
;
_journal_issue 20
_journal_name_full CrystEngComm
_journal_page_first 6374
_journal_paper_doi 10.1039/c2ce25401h
_journal_volume 14
_journal_year 2012
_chemical_formula_moiety 'C7 H15 N2, 2(C H4 O), I'
_chemical_formula_sum 'C9 H23 I N2 O2'
_chemical_formula_weight 318.19
_chemical_name_common
;N-methyl-1,4-diazabicyclo(2.2.2)octanium iodide dimethanol
cocrystal
;
_chemical_name_systematic
;
N-methyl-1,4-diazabicyclo[2.2.2]octanium iodide dimethanol cocrystal
;
_space_group_IT_number 11
_symmetry_cell_setting monoclinic
_symmetry_space_group_name_Hall '-P 2yb'
_symmetry_space_group_name_H-M 'P 1 21/m 1'
_atom_sites_solution_hydrogens geom
_atom_sites_solution_primary direct
_atom_sites_solution_secondary difmap
_audit_creation_method SHELXL-97
_cell_angle_alpha 90.00
_cell_angle_beta 108.45(3)
_cell_angle_gamma 90.00
_cell_formula_units_Z 2
_cell_length_a 9.040(3)
_cell_length_b 6.7590(9)
_cell_length_c 10.516(3)
_cell_measurement_pressure 1200000
_cell_measurement_reflns_used 2345
_cell_measurement_temperature 296(2)
_cell_measurement_theta_max 26.98
_cell_measurement_theta_min 3.59
_cell_volume 609.5(3)
_computing_cell_refinement 'CrysAlis (Oxford Diffraction, 2002)'
_computing_data_collection 'CrysAlis (Oxford Diffraction, 2002)'
_computing_data_reduction 'CrysAlis (Oxford Diffraction, 2002)'
_computing_molecular_graphics
;
Mercury (2008)
;
_computing_publication_material 'SHELXL-97 (Sheldrick, 1997)'
_computing_structure_refinement 'SHELXL-97 (Sheldrick, 1997)'
_computing_structure_solution 'SHELXS-97 (Sheldrick, 1997)'
_diffrn_ambient_temperature 296(2)
_diffrn_measured_fraction_theta_full 0.156
_diffrn_measured_fraction_theta_max 0.156
_diffrn_measurement_device_type 'multiwire proportional'
_diffrn_measurement_method
;
HP omega scans - for more details see:
A. Budzianowski, A. Katrusiak in High-Pressure Crystallography
(Eds.: A. Katrusiak, P. F. McMillan),
Dordrecht: Kluwer Acad. Publ., 2004 pp.157-168
;
_diffrn_radiation_monochromator graphite
_diffrn_radiation_source 'fine-focus sealed tube'
_diffrn_radiation_type MoK\a
_diffrn_radiation_wavelength 0.71073
_diffrn_reflns_av_R_equivalents 0.0544
_diffrn_reflns_av_sigmaI/netI 0.0250
_diffrn_reflns_limit_h_max 5
_diffrn_reflns_limit_h_min -5
_diffrn_reflns_limit_k_max 8
_diffrn_reflns_limit_k_min -8
_diffrn_reflns_limit_l_max 9
_diffrn_reflns_limit_l_min -9
_diffrn_reflns_number 2345
_diffrn_reflns_theta_full 26.98
_diffrn_reflns_theta_max 26.98
_diffrn_reflns_theta_min 3.59
_diffrn_standards_decay_% 0
_diffrn_standards_interval_count 0
_diffrn_standards_number 0
_exptl_absorpt_coefficient_mu 2.609
_exptl_absorpt_correction_T_max 0.66
_exptl_absorpt_correction_T_min 0.50
_exptl_absorpt_correction_type integration
_exptl_absorpt_process_details
;
Katrusiak, A. (2003). REDSHABS - Program for correcting
reflections intensities for DAC absorption, gasket shadowing
and sample crystal absorption. Adam Mickiewicz University, Pozna\'n.
Katrusiak, A. (2004). Z. Kristallogr. 219, 461-467
;
_exptl_crystal_colour colourless
_exptl_crystal_density_diffrn 1.734
_exptl_crystal_density_method 'not measured'
_exptl_crystal_description plate
_exptl_crystal_F_000 320
_exptl_crystal_size_max 0.28
_exptl_crystal_size_mid 0.21
_exptl_crystal_size_min 0.10
_refine_diff_density_max 0.497
_refine_diff_density_min -0.485
_refine_diff_density_rms 0.113
_refine_ls_extinction_method none
_refine_ls_goodness_of_fit_ref 1.679
_refine_ls_hydrogen_treatment mixed
_refine_ls_matrix_type full
_refine_ls_number_parameters 42
_refine_ls_number_reflns 226
_refine_ls_number_restraints 8
_refine_ls_restrained_S_all 1.644
_refine_ls_R_factor_all 0.0486
_refine_ls_R_factor_gt 0.0447
_refine_ls_shift/su_max 0.000
_refine_ls_shift/su_mean 0.000
_refine_ls_structure_factor_coef Fsqd
_refine_ls_weighting_details 'calc w=1/[\s^2^(Fo^2^)+(0.0739P)^2^+1.2296P] where P=(Fo^2^+2Fc^2^)/3'
_refine_ls_weighting_scheme calc
_refine_ls_wR_factor_gt 0.1544
_refine_ls_wR_factor_ref 0.1566
_reflns_number_gt 218
_reflns_number_total 226
_reflns_threshold_expression >2sigma(I)
_cod_data_source_file c2ce25401h.txt
_cod_data_source_block NmetdabcoI12
_cod_depositor_comments
;
The following automatic conversions were performed:

'_symmetry_cell_setting' value 'Monoclinic' changed to 'monoclinic'
according to /home/saulius/struct/CIF-dictionaries/cif_core.dic
dictionary named 'cif_core.dic' version 2.4.2 from 2011-04-26.

Automatic conversion script
Id: cif_fix_values 1891 2012-01-12 08:04:46Z andrius 
;
_cod_original_sg_symbol_H-M 'P 21/m'
_cod_database_code 7208673

loop_
_symmetry_equiv_pos_as_xyz
'x, y, z'
'-x, y+1/2, -z'
'-x, -y, -z'
'x, -y-1/2, z'

loop_
_atom_site_label
_atom_site_type_symbol
_atom_site_fract_x
_atom_site_fract_y
_atom_site_fract_z
_atom_site_U_iso_or_equiv
_atom_site_adp_type
_atom_site_occupancy
_atom_site_symmetry_multiplicity
_atom_site_calc_flag
_atom_site_refinement_flags
I1 I 0.1705(7) 0.2500 0.2856(4) 0.046(13) Uani 1 2 d S
N1 N 0.155(5) 0.2500 -0.293(4) 0.028(5) Uiso 1 2 d SD
C2 C 0.130(7) 0.2500 -0.159(4) 0.043(8) Uiso 1 2 d SD
H2A H 0.0713 0.1335 -0.1492 0.051 Uiso 0.50 1 calc PR
H2B H 0.0713 0.3665 -0.1492 0.051 Uiso 0.50 1 calc PR
C3 C 0.299(9) 0.2500 -0.046(6) 0.06(2) Uiso 1 2 d SD
H3A H 0.3112 0.3664 0.0099 0.075 Uiso 0.50 1 calc PR
H3B H 0.3112 0.1336 0.0099 0.075 Uiso 0.50 1 calc PR
N4 N 0.419(7) 0.2500 -0.118(4) 0.014(8) Uiso 1 2 d SD
C5 C 0.411(6) 0.073(2) -0.206(4) 0.036(5) Uiso 1 1 d D
H5A H 0.4285 -0.0473 -0.1523 0.043 Uiso 1 1 calc R
H5B H 0.4891 0.0817 -0.2503 0.043 Uiso 1 1 calc R
C6 C 0.243(6) 0.070(2) -0.311(4) 0.033(5) Uiso 1 1 d D
H6A H 0.2514 0.0679 -0.4010 0.040 Uiso 1 1 calc R
H6B H 0.1885 -0.0488 -0.2995 0.040 Uiso 1 1 calc R
C7 C -0.003(9) 0.2500 -0.401(6) 0.020(5) Uiso 1 2 d S
H7A H 0.0113 0.2500 -0.4877 0.023 Uiso 1 2 calc SR
H7B H -0.0600 0.3660 -0.3918 0.023 Uiso 0.50 1 calc PR
H7C H -0.0600 0.1340 -0.3918 0.023 Uiso 0.50 1 calc PR
O1M O 0.739(7) 0.2500 0.041(5) 0.055(10) Uiso 1 2 d SD
H1M H 0.6460 0.2500 -0.0026 0.066 Uiso 1 2 calc SR
C1M C 0.828(7) 0.2500 -0.048(6) 0.054(15) Uiso 1 2 d SD
H1MA H 0.7591 0.2500 -0.1390 0.065 Uiso 1 2 calc SR
H1MB H 0.8924 0.1340 -0.0330 0.065 Uiso 0.50 1 calc PR
H1MC H 0.8924 0.3660 -0.0330 0.065 Uiso 0.50 1 calc PR
O2M O 0.593(7) 0.2500 0.395(4) 0.054(6) Uiso 1 2 d SD
H2M H 0.5010 0.2500 0.3482 0.064 Uiso 1 2 calc SR
C2M C 0.602(8) 0.2500 0.531(4) 0.049(9) Uiso 1 2 d SD
H2MA H 0.4983 0.2500 0.5383 0.059 Uiso 1 2 calc SR
H2MB H 0.6564 0.3660 0.5743 0.059 Uiso 0.50 1 calc PR
H2MC H 0.6564 0.1340 0.5743 0.059 Uiso 0.50 1 calc PR

loop_
_atom_site_aniso_label
_atom_site_aniso_U_11
_atom_site_aniso_U_22
_atom_site_aniso_U_33
_atom_site_aniso_U_23
_atom_site_aniso_U_13
_atom_site_aniso_U_12
I1 0.049(19) 0.0369(11) 0.044(9) 0.000 0.005(12) 0.000

loop_
_atom_type_symbol
_atom_type_description
_atom_type_scat_dispersion_real
_atom_type_scat_dispersion_imag
_atom_type_scat_source
C C 0.0033 0.0016 'International Tables Vol C Tables 4.2.6.8 and 6.1.1.4'
H H 0.0000 0.0000 'International Tables Vol C Tables 4.2.6.8 and 6.1.1.4'
N N 0.0061 0.0033 'International Tables Vol C Tables 4.2.6.8 and 6.1.1.4'
O O 0.0106 0.0060 'International Tables Vol C Tables 4.2.6.8 and 6.1.1.4'
I I -0.4742 1.8119 'International Tables Vol C Tables 4.2.6.8 and 6.1.1.4'

loop_
_geom_angle_atom_site_label_1
_geom_angle_atom_site_label_2
_geom_angle_atom_site_label_3
_geom_angle
_geom_angle_site_symmetry_1
_geom_angle_site_symmetry_3
C6 N1 C6 109(4) 4_565 .
C6 N1 C7 109(3) 4_565 .
C6 N1 C7 109(3) . .
C6 N1 C2 111(2) 4_565 .
C6 N1 C2 111(2) . .
C7 N1 C2 108(5) . .
N1 C2 C3 107(4) . .
N1 C2 H2A 110.3 . .
C3 C2 H2A 110.3 . .
N1 C2 H2B 110.3 . .
C3 C2 H2B 110.3 . .
H2A C2 H2B 108.5 . .
N4 C3 C2 108(5) . .
N4 C3 H3A 110.1 . .
C2 C3 H3A 110.1 . .
N4 C3 H3B 110.1 . .
C2 C3 H3B 110.1 . .
H3A C3 H3B 108.5 . .
C5 N4 C5 106(3) . 4_565
C5 N4 C3 114(3) . .
C5 N4 C3 114(3) 4_565 .
N4 C5 C6 107(3) . .
N4 C5 H5A 110.2 . .
C6 C5 H5A 110.2 . .
N4 C5 H5B 110.2 . .
C6 C5 H5B 110.2 . .
H5A C5 H5B 108.5 . .
N1 C6 C5 109(2) . .
N1 C6 H6A 109.8 . .
C5 C6 H6A 109.8 . .
N1 C6 H6B 109.8 . .
C5 C6 H6B 109.8 . .
H6A C6 H6B 108.3 . .
N1 C7 H7A 109.5 . .
N1 C7 H7B 109.5 . .
H7A C7 H7B 109.5 . .
N1 C7 H7C 109.5 . .
H7A C7 H7C 109.5 . .
H7B C7 H7C 109.5 . .
C1M O1M H1M 109.5 . .
O1M C1M H1MA 109.5 . .
O1M C1M H1MB 109.5 . .
H1MA C1M H1MB 109.5 . .
O1M C1M H1MC 109.5 . .
H1MA C1M H1MC 109.5 . .
H1MB C1M H1MC 109.5 . .
C2M O2M H2M 109.5 . .
O2M C2M H2MA 109.5 . .
O2M C2M H2MB 109.5 . .
H2MA C2M H2MB 109.5 . .
O2M C2M H2MC 109.5 . .
H2MA C2M H2MC 109.5 . .
H2MB C2M H2MC 109.5 . .

loop_
_geom_bond_atom_site_label_1
_geom_bond_atom_site_label_2
_geom_bond_distance
_geom_bond_site_symmetry_2
N1 C6 1.50(3) 4_565
N1 C6 1.50(3) .
N1 C7 1.52(4) .
N1 C2 1.50(3) .
C2 C3 1.61(6) .
C2 H2A 0.9700 .
C2 H2B 0.9700 .
C3 N4 1.50(3) .
C3 H3A 0.9700 .
C3 H3B 0.9700 .
N4 C5 1.50(3) .
N4 C5 1.50(3) 4_565
C5 C6 1.57(4) .
C5 H5A 0.9700 .
C5 H5B 0.9700 .
C6 H6A 0.9700 .
C6 H6B 0.9700 .
C7 H7A 0.9600 .
C7 H7B 0.9600 .
C7 H7C 0.9600 .
O1M C1M 1.410(5) .
O1M H1M 0.8200 .
C1M H1MA 0.9600 .
C1M H1MB 0.9600 .
C1M H1MC 0.9600 .
O2M C2M 1.410(5) .
O2M H2M 0.8200 .
C2M H2MA 0.9600 .
C2M H2MB 0.9600 .
C2M H2MC 0.9600 .
